data_2221461
loop_
_publ_author_name
'Zhao, Li'
'Dong, You-Ren'
'Xie, Hong-Zhen'

_publ_section_title
;Bis[4-(4-pyridyl)pyridinium]
 (4-carboxypyridine-2,6-dicarboxylato-\k^3^<i>O</i>^2^,<i>N</i>,<i>O</i>^6^)(pyridine-2,4,6-tricarboxylato-\k^3^<i>O</i>^2^,<i>N</i>,<i>O</i>^6^)ferrate(III)
 trihydrate
;
_journal_coeditor_code NG2562
_journal_issue 4
_journal_name_full 'Acta Crystallographica Section E'
_journal_page_first m450
_journal_page_last m451
_journal_paper_doi 10.1107/S1600536809010514
_journal_volume 65
_journal_year 2009
_chemical_formula_iupac '(C10 H9 N2)2 [Fe (C8 H2 N O6) (C8 H3 N O6)], 3H2 O'
_chemical_formula_moiety 'C36 H23 Fe N6 O12, 3(H2 O)'
_chemical_formula_sum 'C36 H29 Fe N6 O15'
_chemical_formula_weight 841.50
_chemical_name_systematic
;
Bis[4-(4-pyridyl)pyridinium] (4-carboxypyridine-2,6-dicarboxylato-
\k^3^<i>O</i>^2^,<i>N</i>,<i>O</i>^6^)(pyridine-2,4,6-tricarboxylato-
\k^3^<i>O</i>^2^,<i>N</i>,<i>O</i>^6^)ferrate(III) trihydrate
;
_space_group_IT_number 2
_symmetry_cell_setting triclinic
_symmetry_space_group_name_Hall '-P 1'
_symmetry_space_group_name_H-M 'P -1'
_atom_sites_solution_hydrogens geom
_atom_sites_solution_primary direct
_atom_sites_solution_secondary difmap
_audit_creation_method SHELXL-97
_cell_angle_alpha 77.13(3)
_cell_angle_beta 79.82(3)
_cell_angle_gamma 76.15(3)
_cell_formula_units_Z 2
_cell_length_a 10.568(2)
_cell_length_b 12.386(3)
_cell_length_c 14.344(3)
_cell_measurement_reflns_used 17019
_cell_measurement_temperature 293(2)
_cell_measurement_theta_max 27.46
_cell_measurement_theta_min 3.2
_cell_volume 1762.0(7)
_computing_cell_refinement 'RAPID-AUTO (Rigaku, 1998)'
_computing_data_collection 'RAPID-AUTO (Rigaku, 1998)'
_computing_data_reduction 'CrystalStructure (Rigaku/MSC, 2004)'
_computing_molecular_graphics 'SHELXL97 (Sheldrick, 2008)'
_computing_publication_material 'SHELXTL (Sheldrick, 2008)'
_computing_structure_refinement 'SHELXL97 (Sheldrick, 2008)'
_computing_structure_solution 'SHELXS97 (Sheldrick, 2008)'
_diffrn_ambient_temperature 293(2)
_diffrn_detector_area_resol_mean 0
_diffrn_measured_fraction_theta_full 0.984
_diffrn_measured_fraction_theta_max 0.984
_diffrn_measurement_device_type 'Rigaku R-AXIS RAPID'
_diffrn_measurement_method \w
_diffrn_radiation_monochromator graphite
_diffrn_radiation_source 'fine-focus sealed tube'
_diffrn_radiation_type MoK\a
_diffrn_radiation_wavelength 0.71073
_diffrn_reflns_av_R_equivalents 0.0397
_diffrn_reflns_av_sigmaI/netI 0.0572
_diffrn_reflns_limit_h_max 13
_diffrn_reflns_limit_h_min -13
_diffrn_reflns_limit_k_max 16
_diffrn_reflns_limit_k_min -15
_diffrn_reflns_limit_l_max 18
_diffrn_reflns_limit_l_min -17
_diffrn_reflns_number 17019
_diffrn_reflns_theta_full 27.46
_diffrn_reflns_theta_max 27.46
_diffrn_reflns_theta_min 3.07
_diffrn_standards_decay_% 0
_diffrn_standards_interval_time 0
_diffrn_standards_number 0
_exptl_absorpt_coefficient_mu 0.514
_exptl_absorpt_correction_T_max 0.913
_exptl_absorpt_correction_T_min 0.860
_exptl_absorpt_correction_type multi-scan
_exptl_absorpt_process_details '(ABSCOR; Higashi, 1995)'
_exptl_crystal_colour brown
_exptl_crystal_density_diffrn 1.586
_exptl_crystal_density_method 'not measured'
_exptl_crystal_description block
_exptl_crystal_F_000 866
_exptl_crystal_size_max 0.35
_exptl_crystal_size_mid 0.24
_exptl_crystal_size_min 0.17
_refine_diff_density_max 0.406
_refine_diff_density_min -0.406
_refine_ls_extinction_method none
_refine_ls_goodness_of_fit_ref 1.059
_refine_ls_hydrogen_treatment constr
_refine_ls_matrix_type full
_refine_ls_number_parameters 526
_refine_ls_number_reflns 7934
_refine_ls_number_restraints 0
_refine_ls_restrained_S_all 1.059
_refine_ls_R_factor_all 0.0871
_refine_ls_R_factor_gt 0.0510
_refine_ls_shift/su_max 0.018
_refine_ls_shift/su_mean 0.001
_refine_ls_structure_factor_coef Fsqd
_refine_ls_weighting_details 'calc w=1/[\s^2^(Fo^2^)+(0.0677P)^2^+0.2949P] where P=(Fo^2^+2Fc^2^)/3'
_refine_ls_weighting_scheme calc
_refine_ls_wR_factor_gt 0.1171
_refine_ls_wR_factor_ref 0.1379
_reflns_number_gt 5458
_reflns_number_total 7934
_reflns_threshold_expression I>2\s(I)
_cod_data_source_file ng2562.cif
_cod_data_source_block I
_cod_depositor_comments
;
The following automatic conversions were performed:
'_geom_hbond_publ_flag' value 'Y' changed to 'y' according to
'/home/saulius/struct/CIF-dictionaries/cif_core.dic' dictionary named
'cif_core.dic' version 2.4.1 from 2010-06-29 (9 times).

Automatic conversion script
Id: cif_fix_enum 1527 2010-12-29 10:47:43Z saulius 

The following automatic conversions were performed:

'_geom_hbond_publ_flag' value 'Y' changed to 'y' according to
/home/saulius/struct/CIF-dictionaries/cif_core.dic dictionary named
'cif_core.dic' version 2.4.1 from 2010-06-29 (9 times).

Automatic conversion script
Id: cif_fix_values 1715 2011-07-08 13:25:40Z adriana 
;
_cod_original_cell_volume 1761.9(6)
_cod_database_code 2221461
_cod_database_fobs_code 2221461

loop_
_symmetry_equiv_pos_as_xyz
'x, y, z'
'-x, -y, -z'

loop_
_atom_site_type_symbol
_atom_site_label
_atom_site_fract_x
_atom_site_fract_y
_atom_site_fract_z
_atom_site_U_iso_or_equiv
_atom_site_adp_type
_atom_site_calc_flag
_atom_site_refinement_flags
_atom_site_occupancy
_atom_site_disorder_assembly
_atom_site_disorder_group
Fe Fe 0.48489(4) 0.50845(4) 0.74947(3) 0.02949(13) Uani d . 1 . .
N N1 0.3459(2) 0.51476(19) 0.86945(15) 0.0271(5) Uani d . 1 . .
N N2 0.6260(2) 0.52164(19) 0.63117(14) 0.0253(5) Uani d . 1 . .
C C1 0.3767(3) 0.4481(2) 0.95274(18) 0.0272(6) Uani d . 1 . .
C C2 0.2896(3) 0.4545(2) 1.03624(18) 0.0299(6) Uani d . 1 . .
H H2 0.3096 0.4081 1.0945 0.036 Uiso calc R 1 . .
C C3 0.1708(3) 0.5328(2) 1.03055(18) 0.0300(6) Uani d . 1 . .
C C4 0.1416(3) 0.6013(2) 0.94256(19) 0.0310(6) Uani d . 1 . .
H H4 0.0624 0.6535 0.9381 0.037 Uiso calc R 1 . .
C C5 0.2338(3) 0.5894(2) 0.86208(18) 0.0286(6) Uani d . 1 . .
C C6 0.5121(3) 0.3728(2) 0.94093(19) 0.0308(6) Uani d . 1 . .
O O1 0.57272(18) 0.39221(17) 0.85399(13) 0.0358(5) Uani d . 1 . .
O O2 0.5550(2) 0.30376(19) 1.00811(15) 0.0450(5) Uani d . 1 . .
C C7 0.0695(3) 0.5450(3) 1.1186(2) 0.0335(6) Uani d . 1 . .
O O3 0.1080(2) 0.4852(2) 1.19749(14) 0.0525(6) Uani d . 1 . .
H H3 0.0457 0.4873 1.2407 0.079 Uiso calc R 1 . .
O O4 -0.0370(2) 0.6083(2) 1.10993(15) 0.0529(6) Uani d . 1 . .
C C8 0.2268(3) 0.6545(2) 0.75967(19) 0.0311(6) Uani d . 1 . .
O O5 0.1333(2) 0.73086(19) 0.73936(14) 0.0436(5) Uani d . 1 . .
O O6 0.32849(19) 0.62091(18) 0.70084(12) 0.0352(5) Uani d . 1 . .
C C9 0.6408(2) 0.4532(2) 0.56858(18) 0.0266(6) Uani d . 1 . .
C C10 0.7329(3) 0.4614(2) 0.48723(18) 0.0294(6) Uani d . 1 . .
H H10 0.7429 0.4149 0.4426 0.035 Uiso calc R 1 . .
C C11 0.8105(3) 0.5417(2) 0.47426(18) 0.0299(6) Uani d . 1 . .
C C12 0.7941(3) 0.6101(2) 0.54191(18) 0.0301(6) Uani d . 1 . .
H H12 0.8464 0.6629 0.5345 0.036 Uiso calc R 1 . .
C C13 0.6987(2) 0.5981(2) 0.62030(18) 0.0271(6) Uani d . 1 . .
C C14 0.5477(3) 0.3726(2) 0.60007(19) 0.0317(6) Uani d . 1 . .
O O7 0.47146(19) 0.38846(18) 0.67958(14) 0.0379(5) Uani d . 1 . .
O O8 0.5477(2) 0.3013(2) 0.55424(17) 0.0524(6) Uani d . 1 . .
C C15 0.9150(3) 0.5546(3) 0.38788(19) 0.0356(7) Uani d . 1 . .
O O9 0.9347(2) 0.4803(2) 0.33614(16) 0.0558(7) Uani d . 1 . .
O O10 0.9727(2) 0.6326(2) 0.37478(17) 0.0595(7) Uani d . 1 . .
C C16 0.6609(3) 0.6649(2) 0.70080(19) 0.0305(6) Uani d . 1 . .
O O11 0.7138(2) 0.74272(19) 0.69996(15) 0.0441(5) Uani d . 1 . .
O O12 0.56886(19) 0.63358(17) 0.76424(13) 0.0360(5) Uani d . 1 . .
N N3 0.9300(3) 0.0772(3) 0.6608(2) 0.0529(8) Uani d . 1 . .
H H3A 0.9740 0.0865 0.7025 0.079 Uiso calc R 1 . .
C C17 0.8781(4) -0.0123(4) 0.6781(2) 0.0579(10) Uani d . 1 . .
H H17 0.8887 -0.0644 0.7354 0.069 Uiso calc R 1 . .
C C18 0.8083(4) -0.0307(3) 0.6131(2) 0.0556(10) Uani d . 1 . .
H H18 0.7717 -0.0945 0.6263 0.067 Uiso calc R 1 . .
C C19 0.7928(3) 0.0467(3) 0.5278(2) 0.0373(7) Uani d . 1 . .
C C20 0.8491(3) 0.1404(3) 0.5113(2) 0.0422(7) Uani d . 1 . .
H H20 0.8415 0.1932 0.4542 0.051 Uiso calc R 1 . .
C C21 0.9160(3) 0.1548(3) 0.5797(3) 0.0512(9) Uani d . 1 . .
H H21 0.9519 0.2187 0.5697 0.061 Uiso calc R 1 . .
N N4 0.5820(3) -0.0089(3) 0.3213(2) 0.0502(7) Uani d . 1 . .
C C22 0.7179(3) 0.0271(3) 0.4566(2) 0.0380(7) Uani d . 1 . .
C C23 0.6505(3) 0.1171(3) 0.3962(2) 0.0430(7) Uani d . 1 . .
H H23 0.6490 0.1913 0.4003 0.052 Uiso calc R 1 . .
C C24 0.5854(3) 0.0946(3) 0.3297(2) 0.0476(8) Uani d . 1 . .
H H24 0.5414 0.1555 0.2886 0.057 Uiso calc R 1 . .
C C25 0.6459(5) -0.0947(4) 0.3793(3) 0.0829(15) Uani d . 1 . .
H H25 0.6458 -0.1680 0.3735 0.100 Uiso calc R 1 . .
C C26 0.7133(5) -0.0797(3) 0.4485(3) 0.0783(15) Uani d . 1 . .
H H26 0.7552 -0.1423 0.4893 0.094 Uiso calc R 1 . .
N N5 0.9437(3) 0.9490(3) 1.1818(2) 0.0495(7) Uani d . 1 . .
C C27 0.8663(3) 1.0491(3) 1.1540(2) 0.0491(9) Uani d . 1 . .
H H27 0.8631 1.1076 1.1858 0.059 Uiso calc R 1 . .
C C28 0.7908(3) 1.0700(3) 1.0802(2) 0.0443(8) Uani d . 1 . .
H H28 0.7390 1.1414 1.0619 0.053 Uiso calc R 1 . .
C C29 0.7940(3) 0.9821(2) 1.0337(2) 0.0320(6) Uani d . 1 . .
C C30 0.8776(3) 0.8807(3) 1.0597(2) 0.0418(7) Uani d . 1 . .
H H30 0.8854 0.8217 1.0273 0.050 Uiso calc R 1 . .
C C31 0.9503(3) 0.8665(3) 1.1342(3) 0.0509(9) Uani d . 1 . .
H H31 1.0059 0.7969 1.1518 0.061 Uiso calc R 1 . .
N N6 0.5522(3) 1.0162(2) 0.81949(19) 0.0445(7) Uani d . 1 . .
H H6A 0.5044 1.0219 0.7753 0.067 Uiso calc R 1 . .
C C32 0.7079(3) 0.9959(3) 0.9582(2) 0.0324(6) Uani d . 1 . .
C C33 0.6801(3) 1.0959(3) 0.8931(2) 0.0403(7) Uani d . 1 . .
H H33 0.7144 1.1574 0.8958 0.048 Uiso calc R 1 . .
C C34 0.6010(3) 1.1043(3) 0.8238(2) 0.0452(8) Uani d . 1 . .
H H34 0.5817 1.1718 0.7799 0.054 Uiso calc R 1 . .
C C35 0.5763(3) 0.9191(3) 0.8826(2) 0.0433(8) Uani d . 1 . .
H H35 0.5400 0.8592 0.8786 0.052 Uiso calc R 1 . .
C C36 0.6533(3) 0.9062(3) 0.9529(2) 0.0394(7) Uani d . 1 . .
H H36 0.6690 0.8383 0.9967 0.047 Uiso calc R 1 . .
O O14 0.8797(3) 0.7658(3) 0.8387(2) 0.0770(9) Uani d . 1 . .
H H14A 0.8215 0.7521 0.8116 0.116 Uiso d . 1 . .
H H14B 0.9524 0.7531 0.8024 0.116 Uiso d . 1 . .
O O15 1.1872(2) 0.7054(2) 0.25415(18) 0.0571(7) Uani d . 1 . .
H H15A 1.1225 0.6765 0.2841 0.086 Uiso d . 1 . .
H H15B 1.2405 0.6626 0.2191 0.086 Uiso d . 1 . .
O O13A -0.299(4) 0.735(3) 1.201(2) 0.087(5) Uani d P 0.50 . .
O O13B -0.293(4) 0.719(3) 1.174(2) 0.087(5) Uani d P 0.50 . .
H H13A -0.3480 0.6982 1.2502 0.131 Uiso d . 1 . .
H H13B -0.2432 0.6654 1.1609 0.131 Uiso d . 1 . .

loop_
_atom_site_aniso_label
_atom_site_aniso_U_11
_atom_site_aniso_U_22
_atom_site_aniso_U_33
_atom_site_aniso_U_12
_atom_site_aniso_U_13
_atom_site_aniso_U_23
Fe 0.0310(2) 0.0340(2) 0.0201(2) -0.00864(17) 0.00912(14) -0.00606(16)
N1 0.0288(12) 0.0288(12) 0.0202(10) -0.0050(10) 0.0050(8) -0.0047(9)
N2 0.0270(11) 0.0293(12) 0.0175(10) -0.0071(9) 0.0045(8) -0.0043(9)
C1 0.0317(14) 0.0284(15) 0.0196(12) -0.0071(11) 0.0038(10) -0.0052(11)
C2 0.0357(15) 0.0335(16) 0.0178(12) -0.0097(12) 0.0040(10) -0.0026(11)
C3 0.0340(15) 0.0350(16) 0.0213(13) -0.0107(12) 0.0070(10) -0.0106(12)
C4 0.0275(14) 0.0339(16) 0.0296(14) -0.0021(12) 0.0021(11) -0.0111(12)
C5 0.0312(14) 0.0297(15) 0.0228(13) -0.0055(12) 0.0025(10) -0.0061(11)
C6 0.0355(15) 0.0304(16) 0.0254(13) -0.0082(12) 0.0027(11) -0.0066(12)
O1 0.0309(10) 0.0404(12) 0.0280(10) -0.0012(9) 0.0100(8) -0.0074(9)
O2 0.0454(13) 0.0424(13) 0.0325(11) 0.0073(10) 0.0005(9) 0.0016(10)
C7 0.0355(16) 0.0363(17) 0.0270(14) -0.0091(13) 0.0094(11) -0.0113(12)
O3 0.0432(13) 0.0707(17) 0.0273(11) -0.0002(12) 0.0159(9) -0.0045(11)
O4 0.0406(13) 0.0621(16) 0.0411(12) 0.0063(12) 0.0118(10) -0.0107(12)
C8 0.0367(16) 0.0336(16) 0.0223(13) -0.0077(13) -0.0017(11) -0.0050(12)
O5 0.0447(13) 0.0442(14) 0.0337(11) 0.0016(11) -0.0047(9) -0.0022(10)
O6 0.0388(11) 0.0427(12) 0.0196(9) -0.0065(9) 0.0032(8) -0.0046(8)
C9 0.0289(14) 0.0282(15) 0.0208(12) -0.0066(11) 0.0033(10) -0.0054(11)
C10 0.0287(14) 0.0369(16) 0.0207(12) -0.0055(12) 0.0031(10) -0.0078(11)
C11 0.0278(14) 0.0339(16) 0.0225(13) -0.0061(12) 0.0054(10) -0.0013(11)
C12 0.0326(15) 0.0305(15) 0.0251(13) -0.0118(12) 0.0032(11) -0.0009(11)
C13 0.0278(14) 0.0290(15) 0.0219(13) -0.0071(11) 0.0015(10) -0.0016(11)
C14 0.0342(15) 0.0342(16) 0.0267(14) -0.0121(13) 0.0047(11) -0.0070(12)
O7 0.0385(11) 0.0427(13) 0.0330(10) -0.0194(10) 0.0127(8) -0.0104(9)
O8 0.0595(15) 0.0541(15) 0.0543(14) -0.0294(12) 0.0149(11) -0.0308(12)
C15 0.0340(15) 0.0437(18) 0.0253(14) -0.0104(14) 0.0064(11) -0.0043(13)
O9 0.0602(15) 0.0702(17) 0.0390(13) -0.0285(13) 0.0272(11) -0.0246(12)
O10 0.0616(15) 0.0712(18) 0.0495(14) -0.0384(14) 0.0268(12) -0.0193(13)
C16 0.0352(15) 0.0272(15) 0.0279(14) -0.0060(12) -0.0013(11) -0.0056(12)
O11 0.0546(14) 0.0407(13) 0.0431(12) -0.0207(11) 0.0018(10) -0.0153(10)
O12 0.0451(12) 0.0380(12) 0.0260(10) -0.0130(10) 0.0076(8) -0.0131(9)
N3 0.0578(18) 0.066(2) 0.0462(17) -0.0192(16) -0.0176(14) -0.0182(16)
C17 0.072(3) 0.068(3) 0.0364(18) -0.023(2) -0.0220(17) 0.0058(17)
C18 0.074(3) 0.053(2) 0.0473(19) -0.034(2) -0.0233(17) 0.0104(17)
C19 0.0395(17) 0.0368(18) 0.0388(16) -0.0089(14) -0.0146(13) -0.0047(13)
C20 0.054(2) 0.0351(18) 0.0424(17) -0.0150(15) -0.0144(14) -0.0053(14)
C21 0.055(2) 0.053(2) 0.056(2) -0.0212(18) -0.0125(16) -0.0168(18)
N4 0.0571(18) 0.0484(18) 0.0533(17) -0.0110(14) -0.0291(14) -0.0092(14)
C22 0.0448(17) 0.0364(18) 0.0375(16) -0.0154(14) -0.0135(13) -0.0028(13)
C23 0.055(2) 0.0358(18) 0.0409(17) -0.0031(15) -0.0181(14) -0.0100(14)
C24 0.049(2) 0.044(2) 0.0485(19) 0.0038(16) -0.0258(15) -0.0067(16)
C25 0.127(4) 0.038(2) 0.106(4) -0.024(2) -0.078(3) -0.004(2)
C26 0.121(4) 0.032(2) 0.100(3) -0.018(2) -0.085(3) 0.007(2)
N5 0.0512(17) 0.056(2) 0.0476(16) -0.0099(15) -0.0234(13) -0.0100(14)
C27 0.053(2) 0.052(2) 0.050(2) -0.0059(17) -0.0173(16) -0.0223(17)
C28 0.0459(18) 0.0380(19) 0.053(2) -0.0032(15) -0.0188(15) -0.0139(16)
C29 0.0312(15) 0.0330(16) 0.0317(14) -0.0065(12) -0.0058(11) -0.0047(12)
C30 0.0453(18) 0.0384(18) 0.0449(18) -0.0040(14) -0.0157(14) -0.0119(15)
C31 0.054(2) 0.041(2) 0.061(2) -0.0005(16) -0.0284(17) -0.0111(17)
N6 0.0439(15) 0.0547(18) 0.0402(14) -0.0101(13) -0.0208(12) -0.0078(13)
C32 0.0330(15) 0.0345(17) 0.0311(14) -0.0061(12) -0.0064(11) -0.0082(12)
C33 0.0451(18) 0.0387(18) 0.0398(17) -0.0109(14) -0.0113(13) -0.0063(14)
C34 0.051(2) 0.044(2) 0.0418(18) -0.0082(16) -0.0191(14) -0.0015(15)
C35 0.0421(18) 0.046(2) 0.0494(19) -0.0134(15) -0.0148(14) -0.0123(16)
C36 0.0435(18) 0.0368(18) 0.0397(16) -0.0118(14) -0.0124(13) -0.0018(14)
O14 0.0659(18) 0.091(2) 0.0760(19) -0.0138(17) -0.0019(15) -0.0274(18)
O15 0.0461(14) 0.0489(15) 0.0652(15) -0.0081(12) 0.0163(11) -0.0084(12)
O13A 0.075(4) 0.063(8) 0.101(15) -0.016(5) 0.050(8) -0.016(6)
O13B 0.075(4) 0.063(8) 0.101(15) -0.016(5) 0.050(8) -0.016(6)

loop_
_atom_type_symbol
_atom_type_description
_atom_type_scat_dispersion_real
_atom_type_scat_dispersion_imag
_atom_type_scat_source
C C 0.0033 0.0016 'International Tables Vol C Tables 4.2.6.8 and 6.1.1.4'
H H 0.0000 0.0000 'International Tables Vol C Tables 4.2.6.8 and 6.1.1.4'
N N 0.0061 0.0033 'International Tables Vol C Tables 4.2.6.8 and 6.1.1.4'
O O 0.0106 0.0060 'International Tables Vol C Tables 4.2.6.8 and 6.1.1.4'
Fe Fe 0.3463 0.8444 'International Tables Vol C Tables 4.2.6.8 and 6.1.1.4'

loop_
_geom_angle_atom_site_label_1
_geom_angle_atom_site_label_2
_geom_angle_atom_site_label_3
_geom_angle_site_symmetry_1
_geom_angle_site_symmetry_3
_geom_angle
_geom_angle_publ_flag
O6 Fe O7 . . 95.18(9) y
O6 Fe O1 . . 151.77(7) y
O7 Fe O1 . . 92.17(9) y
O6 Fe O12 . . 91.68(9) y
O7 Fe O12 . . 151.67(8) y
O1 Fe O12 . . 94.66(9) y
O6 Fe N2 . . 102.03(9) y
O7 Fe N2 . . 75.81(8) y
O1 Fe N2 . . 106.20(8) y
O12 Fe N2 . . 75.88(8) y
O6 Fe N1 . . 75.78(9) y
O7 Fe N1 . . 110.98(8) y
O1 Fe N1 . . 76.14(8) y
O12 Fe N1 . . 97.35(8) y
N2 Fe N1 . . 172.91(9) y
C5 N1 C1 . . 122.9(2) ?
C5 N1 Fe . . 118.62(18) ?
C1 N1 Fe . . 118.31(18) ?
C13 N2 C9 . . 122.6(2) ?
C13 N2 Fe . . 118.47(16) ?
C9 N2 Fe . . 118.94(17) ?
N1 C1 C2 . . 120.3(2) ?
N1 C1 C6 . . 111.8(2) ?
C2 C1 C6 . . 127.9(3) ?
C1 C2 C3 . . 118.0(2) ?
C1 C2 H2 . . 121.0 ?
C3 C2 H2 . . 121.0 ?
C2 C3 C4 . . 120.4(2) ?
C2 C3 C7 . . 121.4(3) ?
C4 C3 C7 . . 118.2(3) ?
C5 C4 C3 . . 118.1(3) ?
C5 C4 H4 . . 120.9 ?
C3 C4 H4 . . 120.9 ?
N1 C5 C4 . . 120.3(2) ?
N1 C5 C8 . . 111.4(2) ?
C4 C5 C8 . . 128.3(3) ?
O2 C6 O1 . . 126.0(3) ?
O2 C6 C1 . . 121.2(2) ?
O1 C6 C1 . . 112.7(2) ?
C6 O1 Fe . . 120.88(18) ?
O4 C7 O3 . . 126.2(2) ?
O4 C7 C3 . . 119.8(3) ?
O3 C7 C3 . . 114.1(3) ?
C7 O3 H3 . . 109.5 ?
O5 C8 O6 . . 126.1(3) ?
O5 C8 C5 . . 121.1(2) ?
O6 C8 C5 . . 112.8(2) ?
C8 O6 Fe . . 120.84(18) ?
N2 C9 C10 . . 120.4(2) ?
N2 C9 C14 . . 111.4(2) ?
C10 C9 C14 . . 128.2(2) ?
C9 C10 C11 . . 117.9(2) ?
C9 C10 H10 . . 121.0 ?
C11 C10 H10 . . 121.0 ?
C12 C11 C10 . . 120.1(2) ?
C12 C11 C15 . . 118.8(2) ?
C10 C11 C15 . . 121.1(2) ?
C13 C12 C11 . . 118.6(2) ?
C13 C12 H12 . . 120.7 ?
C11 C12 H12 . . 120.7 ?
N2 C13 C12 . . 120.4(2) ?
N2 C13 C16 . . 111.8(2) ?
C12 C13 C16 . . 127.8(2) ?
O8 C14 O7 . . 125.4(3) ?
O8 C14 C9 . . 121.8(2) ?
O7 C14 C9 . . 112.8(2) ?
C14 O7 Fe . . 121.07(17) ?
O10 C15 O9 . . 126.3(3) ?
O10 C15 C11 . . 118.9(3) ?
O9 C15 C11 . . 114.8(3) ?
O11 C16 O12 . . 126.0(2) ?
O11 C16 C13 . . 120.6(2) ?
O12 C16 C13 . . 113.4(2) ?
C16 O12 Fe . . 120.48(17) ?
C17 N3 C21 . . 121.4(3) ?
C17 N3 H3A . . 119.3 ?
C21 N3 H3A . . 119.3 ?
N3 C17 C18 . . 121.1(3) ?
N3 C17 H17 . . 119.5 ?
C18 C17 H17 . . 119.5 ?
C17 C18 C19 . . 119.5(3) ?
C17 C18 H18 . . 120.3 ?
C19 C18 H18 . . 120.3 ?
C18 C19 C20 . . 118.3(3) ?
C18 C19 C22 . . 119.9(3) ?
C20 C19 C22 . . 121.9(3) ?
C21 C20 C19 . . 119.5(3) ?
C21 C20 H20 . . 120.2 ?
C19 C20 H20 . . 120.2 ?
N3 C21 C20 . . 120.3(3) ?
N3 C21 H21 . . 119.9 ?
C20 C21 H21 . . 119.9 ?
C25 N4 C24 . . 117.7(3) ?
C26 C22 C23 . . 117.7(3) ?
C26 C22 C19 . . 121.5(3) ?
C23 C22 C19 . . 120.8(3) ?
C24 C23 C22 . . 118.6(3) ?
C24 C23 H23 . . 120.7 ?
C22 C23 H23 . . 120.7 ?
N4 C24 C23 . . 123.6(3) ?
N4 C24 H24 . . 118.2 ?
C23 C24 H24 . . 118.2 ?
N4 C25 C26 . . 122.5(4) ?
N4 C25 H25 . . 118.8 ?
C26 C25 H25 . . 118.8 ?
C22 C26 C25 . . 119.9(4) ?
C22 C26 H26 . . 120.1 ?
C25 C26 H26 . . 120.1 ?
C27 N5 C31 . . 118.0(3) ?
N5 C27 C28 . . 123.1(3) ?
N5 C27 H27 . . 118.4 ?
C28 C27 H27 . . 118.4 ?
C27 C28 C29 . . 118.4(3) ?
C27 C28 H28 . . 120.8 ?
C29 C28 H28 . . 120.8 ?
C30 C29 C28 . . 118.4(3) ?
C30 C29 C32 . . 120.1(3) ?
C28 C29 C32 . . 121.5(3) ?
C29 C30 C31 . . 119.6(3) ?
C29 C30 H30 . . 120.2 ?
C31 C30 H30 . . 120.2 ?
N5 C31 C30 . . 122.4(3) ?
N5 C31 H31 . . 118.8 ?
C30 C31 H31 . . 118.8 ?
C34 N6 C35 . . 121.2(3) ?
C34 N6 H6A . . 119.4 ?
C35 N6 H6A . . 119.4 ?
C33 C32 C36 . . 118.6(3) ?
C33 C32 C29 . . 121.7(3) ?
C36 C32 C29 . . 119.7(3) ?
C34 C33 C32 . . 119.7(3) ?
C34 C33 H33 . . 120.2 ?
C32 C33 H33 . . 120.2 ?
N6 C34 C33 . . 120.2(3) ?
N6 C34 H34 . . 119.9 ?
C33 C34 H34 . . 119.9 ?
N6 C35 C36 . . 121.1(3) ?
N6 C35 H35 . . 119.4 ?
C36 C35 H35 . . 119.4 ?
C35 C36 C32 . . 119.2(3) ?
C35 C36 H36 . . 120.4 ?
C32 C36 H36 . . 120.4 ?
H14A O14 H14B . . 107.2 ?
H15A O15 H15B . . 112.8 ?
H13A O13A H13B . . 103.2 ?
H13A O13B H13B . . 110.8 ?

loop_
_geom_bond_atom_site_label_1
_geom_bond_atom_site_label_2
_geom_bond_site_symmetry_2
_geom_bond_distance
_geom_bond_publ_flag
Fe O6 . 2.008(2) y
Fe O7 . 2.012(2) y
Fe O1 . 2.018(2) y
Fe O12 . 2.026(2) y
Fe N2 . 2.056(2) y
Fe N1 . 2.058(2) y
N1 C5 . 1.321(3) ?
N1 C1 . 1.336(3) ?
N2 C13 . 1.324(3) ?
N2 C9 . 1.332(3) ?
C1 C2 . 1.380(3) ?
C1 C6 . 1.514(4) ?
C2 C3 . 1.393(4) ?
C2 H2 . 0.9300 ?
C3 C4 . 1.394(4) ?
C3 C7 . 1.515(3) ?
C4 C5 . 1.383(3) ?
C4 H4 . 0.9300 ?
C5 C8 . 1.515(4) ?
C6 O2 . 1.212(3) ?
C6 O1 . 1.296(3) ?
C7 O4 . 1.216(4) ?
C7 O3 . 1.281(4) ?
O3 H3 . 0.8200 ?
C8 O5 . 1.220(3) ?
C8 O6 . 1.289(3) ?
C9 C10 . 1.383(3) ?
C9 C14 . 1.510(4) ?
C10 C11 . 1.397(4) ?
C10 H10 . 0.9300 ?
C11 C12 . 1.388(4) ?
C11 C15 . 1.514(3) ?
C12 C13 . 1.378(3) ?
C12 H12 . 0.9300 ?
C13 C16 . 1.510(4) ?
C14 O8 . 1.213(3) ?
C14 O7 . 1.299(3) ?
C15 O10 . 1.225(4) ?
C15 O9 . 1.265(4) ?
C16 O11 . 1.221(3) ?
C16 O12 . 1.279(3) ?
N3 C17 . 1.309(5) ?
N3 C21 . 1.339(5) ?
N3 H3A . 0.8600 ?
C17 C18 . 1.372(5) ?
C17 H17 . 0.9300 ?
C18 C19 . 1.383(4) ?
C18 H18 . 0.9300 ?
C19 C20 . 1.384(4) ?
C19 C22 . 1.488(4) ?
C20 C21 . 1.371(4) ?
C20 H20 . 0.9300 ?
C21 H21 . 0.9300 ?
N4 C25 . 1.318(5) ?
N4 C24 . 1.323(4) ?
C22 C26 . 1.367(5) ?
C22 C23 . 1.381(4) ?
C23 C24 . 1.380(4) ?
C23 H23 . 0.9300 ?
C24 H24 . 0.9300 ?
C25 C26 . 1.386(5) ?
C25 H25 . 0.9300 ?
C26 H26 . 0.9300 ?
N5 C27 . 1.332(4) ?
N5 C31 . 1.332(4) ?
C27 C28 . 1.379(4) ?
C27 H27 . 0.9300 ?
C28 C29 . 1.389(4) ?
C28 H28 . 0.9300 ?
C29 C30 . 1.369(4) ?
C29 C32 . 1.491(4) ?
C30 C31 . 1.380(4) ?
C30 H30 . 0.9300 ?
C31 H31 . 0.9300 ?
N6 C34 . 1.331(4) ?
N6 C35 . 1.334(4) ?
N6 H6A . 0.8600 ?
C32 C33 . 1.379(4) ?
C32 C36 . 1.390(4) ?
C33 C34 . 1.379(4) ?
C33 H33 . 0.9300 ?
C34 H34 . 0.9300 ?
C35 C36 . 1.364(4) ?
C35 H35 . 0.9300 ?
C36 H36 . 0.9300 ?
O14 H14A . 0.8499 ?
O14 H14B . 0.8508 ?
O15 H15A . 0.8517 ?
O15 H15B . 0.8520 ?
O13A H13A . 0.9035 ?
O13A H13B . 1.1256 ?
O13B H13A . 1.1455 ?
O13B H13B . 0.7764 ?

loop_
_geom_hbond_atom_site_label_D
_geom_hbond_atom_site_label_H
_geom_hbond_atom_site_label_A
_geom_hbond_site_symmetry_D
_geom_hbond_site_symmetry_H
_geom_hbond_site_symmetry_A
_geom_hbond_distance_DH
_geom_hbond_distance_HA
_geom_hbond_distance_DA
_geom_hbond_angle_DHA
_geom_hbond_publ_flag
O3 H3 O9 . . 1_456 0.82 1.64 2.454(3) 172 y
N3 H3A N5 . . 2_767 0.86 1.93 2.741(4) 158 y
N6 H6A N4 . . 2_666 0.86 1.84 2.694(4) 170 y
O13A H13A O7 . . 2_567 0.90 1.90 2.766(4) 161 y
O13B H13B O4 . . 1_555 0.78 2.17 2.821(4) 142 y
O14 H14A O11 . . 1_555 0.85 2.16 2.973(4) 160 y
O14 H14B O5 . . 1_655 0.85 1.95 2.788(4) 169 y
O15 H15A O10 . . 1_555 0.85 1.97 2.801(3) 166 y
O15 H15B O1 . . 2_766 0.85 2.10 2.877(3) 152 y
